data_7017130
loop_
_publ_author_name
'Karagiannidis, Louise E.'
'Gale, Philip A.'
'Light, Mark E.'
'Massi, Massimiliano'
'Ogden, Mark I.'

_publ_section_title
;
 Further insight into the coordination of 2,5-dicarbothioamidopyrroles:
 the case of Cu and Co complexes.
;
_journal_issue 45
_journal_name_full 'Dalton transactions (Cambridge, England : 2003)'
_journal_page_first 12097
_journal_page_last 12105
_journal_paper_doi 10.1039/c1dt10441a
_journal_volume 40
_journal_year 2011
_chemical_compound_source 'Massimiliano Massi'
_chemical_formula_moiety 'C90 H56 Cl3 Cu3 N9 S6, 1.4(C H Cl3), 0.6(O)'
_chemical_formula_sum 'C91.4 H57.4 Cl7.2 Cu3 N9 O0.6 S6'
_chemical_formula_weight 1929.48
_space_group_IT_number 2
_symmetry_cell_setting triclinic
_symmetry_space_group_name_Hall '-P 1'
_symmetry_space_group_name_H-M 'P -1'
_atom_sites_solution_hydrogens geom
_atom_sites_solution_primary direct
_atom_sites_solution_secondary difmap
_audit_creation_method SHELXL-97
_cell_angle_alpha 96.701(4)
_cell_angle_beta 95.457(4)
_cell_angle_gamma 95.884(4)
_cell_formula_units_Z 2
_cell_length_a 13.4166(9)
_cell_length_b 15.8954(10)
_cell_length_c 19.7847(13)
_cell_measurement_reflns_used 166404
_cell_measurement_temperature 120(2)
_cell_measurement_theta_max 27.48
_cell_measurement_theta_min 2.91
_cell_volume 4143.9(5)
_computing_cell_refinement 'DENZO (Otwinowski & Minor, 1997) & COLLECT (Hooft, R.W.W., 1998)'
_computing_data_collection 'COLLECT (Hooft, R.W.W., 1998)'
_computing_data_reduction 'DENZO (Otwinowski & Minor, 1997) & COLLECT (Hooft, R.W.W., 1998)'
_computing_molecular_graphics
;
Images generated using CrystalMaker: a crystal and molecular
structures program for Mac and Windows. CrystalMaker Software Ltd,
Oxford, England (www.crystalmaker.com)
;
_computing_publication_material 'WINGX (Farrugia, 1998)'
_computing_structure_refinement 'SHELXL-97 (Sheldrick, 2008)'
_computing_structure_solution 'SHELXS-97 (Sheldrick, 1997)'
_diffrn_ambient_temperature 120(2)
_diffrn_detector_area_resol_mean 9.091
_diffrn_measured_fraction_theta_full 0.987
_diffrn_measured_fraction_theta_max 0.987
_diffrn_measurement_device_type 'Bruker-Nonius CCD camera on \k-goniostat'
_diffrn_measurement_method '\f & \w scans to fill the asymmetric unit'
_diffrn_radiation_monochromator '10cm confocal mirrors'
_diffrn_radiation_source 'Bruker Nonius FR591 Rotating Anode'
_diffrn_radiation_type MoK\a
_diffrn_radiation_wavelength 0.71073
_diffrn_reflns_av_R_equivalents 0.1338
_diffrn_reflns_av_sigmaI/netI 0.1582
_diffrn_reflns_limit_h_max 15
_diffrn_reflns_limit_h_min -15
_diffrn_reflns_limit_k_max 18
_diffrn_reflns_limit_k_min -18
_diffrn_reflns_limit_l_max 22
_diffrn_reflns_limit_l_min -23
_diffrn_reflns_number 56588
_diffrn_reflns_theta_full 25.02
_diffrn_reflns_theta_max 25.02
_diffrn_reflns_theta_min 2.92
_diffrn_standards_number 0
_exptl_absorpt_coefficient_mu 1.202
_exptl_absorpt_correction_T_max 0.9764
_exptl_absorpt_correction_T_min 0.8692
_exptl_absorpt_correction_type multi-scan
_exptl_absorpt_process_details
;
SADABS V2.10 (Sheldrick, G.M., 2003)
;
_exptl_crystal_colour Brown
_exptl_crystal_density_diffrn 1.546
_exptl_crystal_density_method 'not measured'
_exptl_crystal_description Block
_exptl_crystal_F_000 1958
_exptl_crystal_size_max 0.12
_exptl_crystal_size_mid 0.08
_exptl_crystal_size_min 0.02
_refine_diff_density_max 1.470
_refine_diff_density_min -0.840
_refine_diff_density_rms 0.156
_refine_ls_extinction_method none
_refine_ls_goodness_of_fit_ref 1.084
_refine_ls_hydrogen_treatment constr
_refine_ls_matrix_type full
_refine_ls_number_parameters 1084
_refine_ls_number_reflns 14445
_refine_ls_number_restraints 989
_refine_ls_restrained_S_all 1.054
_refine_ls_R_factor_all 0.2480
_refine_ls_R_factor_gt 0.1559
_refine_ls_shift/su_max 0.001
_refine_ls_shift/su_mean 0.000
_refine_ls_structure_factor_coef Fsqd
_refine_ls_weighting_details 'calc w=1/[\s^2^(Fo^2^)+(0.0000P)^2^+121.4550P] where P=(Fo^2^+2Fc^2^)/3'
_refine_ls_weighting_scheme calc
_refine_ls_wR_factor_gt 0.2671
_refine_ls_wR_factor_ref 0.3124
_reflns_number_gt 8265
_reflns_number_total 14445
_reflns_threshold_expression >2\s(I)
_cod_data_source_file c1dt10441a.txt
_cod_data_source_block 2010acc1121_trimer_886
_cod_depositor_comments
;
The following automatic conversions were performed:

'_symmetry_cell_setting' value 'Triclinic' changed to 'triclinic'
according to /home/saulius/struct/CIF-dictionaries/cif_core.dic
dictionary named 'cif_core.dic' version 2.4.1 from 2010-06-29.

Automatic conversion script
Id: cif_fix_values 1715 2011-07-08 13:25:40Z adriana 

The following automatic conversions were performed:

data name '_iucr_refine_instruction_details' was replaced with
'_iucr_refine_instructions_details' as specified in the replacement
file 'data/replacement-values/replacement_tags.lst'.

Automatic conversion script
Id: cif_correct_tags 9268 2022-04-12 08:56:07Z antanas 
;
_cod_original_sg_symbol_H-M P-1
_cod_original_formula_sum 'C91.40 H57.40 Cl7.20 Cu3 N9 O0.60 S6'
_cod_database_code 7017130

loop_
_symmetry_equiv_pos_as_xyz
'x, y, z'
'-x, -y, -z'

loop_
_atom_site_label
_atom_site_type_symbol
_atom_site_fract_x
_atom_site_fract_y
_atom_site_fract_z
_atom_site_U_iso_or_equiv
_atom_site_adp_type
_atom_site_occupancy
_atom_site_symmetry_multiplicity
_atom_site_calc_flag
_atom_site_refinement_flags
_atom_site_disorder_assembly
_atom_site_disorder_group
Cu1 Cu 0.32545(13) 0.46615(10) 0.36353(9) 0.0340(4) Uani 1 1 d . . .
Cl1 Cl 0.3823(3) 0.5909(2) 0.33685(18) 0.0392(9) Uani 1 1 d . . .
S1 S -0.0163(3) 0.4046(2) 0.37406(19) 0.0387(9) Uani 1 1 d U . .
S2 S 0.5328(3) 0.3144(2) 0.48637(18) 0.0350(8) Uani 1 1 d U . .
N1 N 0.1604(9) 0.4703(7) 0.3505(6) 0.037(2) Uani 1 1 d U . .
N2 N 0.2720(9) 0.3689(7) 0.4013(6) 0.034(2) Uani 1 1 d U . .
N3 N 0.4573(9) 0.4241(6) 0.4159(5) 0.031(2) Uani 1 1 d U . .
C1 C -0.0086(11) 0.4964(9) 0.3316(7) 0.040(3) Uani 1 1 d U . .
C2 C -0.0873(12) 0.5398(9) 0.3100(8) 0.046(3) Uani 1 1 d U . .
H2 H -0.1538 0.5221 0.3160 0.055 Uiso 1 1 calc R . .
C3 C -0.0613(12) 0.6113(10) 0.2790(8) 0.049(3) Uani 1 1 d U . .
H3 H -0.1116 0.6427 0.2635 0.059 Uiso 1 1 calc R . .
C4 C 0.0395(12) 0.6373(10) 0.2705(8) 0.051(3) Uani 1 1 d U . .
H4 H 0.0550 0.6855 0.2493 0.061 Uiso 1 1 calc R . .
C5 C 0.1152(12) 0.5926(9) 0.2932(8) 0.046(3) Uani 1 1 d U . .
H5 H 0.1820 0.6105 0.2882 0.056 Uiso 1 1 calc R . .
C6 C 0.0908(11) 0.5203(9) 0.3237(8) 0.041(2) Uani 1 1 d U . .
C7 C 0.1126(11) 0.4076(9) 0.3765(7) 0.036(2) Uani 1 1 d U . .
C8 C 0.1726(11) 0.3493(8) 0.4080(7) 0.035(2) Uani 1 1 d U . .
C9 C 0.1638(11) 0.2846(8) 0.4505(7) 0.035(2) Uani 1 1 d U . .
C10 C 0.2638(11) 0.2686(8) 0.4723(7) 0.034(2) Uani 1 1 d U . .
C11 C 0.3287(10) 0.3235(8) 0.4413(7) 0.032(2) Uani 1 1 d U . .
C12 C 0.4324(10) 0.3550(8) 0.4441(6) 0.030(2) Uani 1 1 d U . .
C13 C 0.6144(11) 0.3964(8) 0.4663(7) 0.036(2) Uani 1 1 d U . .
C14 C 0.7173(11) 0.4136(9) 0.4834(7) 0.039(3) Uani 1 1 d U . .
H14 H 0.7526 0.3785 0.5090 0.047 Uiso 1 1 calc R . .
C15 C 0.7667(12) 0.4852(9) 0.4610(7) 0.040(3) Uani 1 1 d U . .
H15 H 0.8359 0.4985 0.4717 0.048 Uiso 1 1 calc R . .
C16 C 0.7128(11) 0.5368(9) 0.4227(7) 0.040(3) Uani 1 1 d U . .
H16 H 0.7472 0.5846 0.4090 0.049 Uiso 1 1 calc R . .
C17 C 0.6108(11) 0.5200(8) 0.4045(7) 0.038(2) Uani 1 1 d U . .
H17 H 0.5767 0.5548 0.3780 0.045 Uiso 1 1 calc R . .
C18 C 0.5595(11) 0.4491(8) 0.4269(7) 0.035(2) Uani 1 1 d U . .
C19 C 0.0629(11) 0.2515(8) 0.4722(7) 0.036(2) Uani 1 1 d U . .
C20 C 0.0138(11) 0.1743(9) 0.4407(7) 0.038(3) Uani 1 1 d U . .
H20 H 0.0439 0.1425 0.4076 0.045 Uiso 1 1 calc R . .
C21 C -0.0795(11) 0.1438(10) 0.4578(8) 0.045(3) Uani 1 1 d U . .
H21 H -0.1132 0.0927 0.4353 0.054 Uiso 1 1 calc R . .
C22 C -0.1217(12) 0.1898(9) 0.5082(8) 0.044(3) Uani 1 1 d U . .
H22 H -0.1833 0.1688 0.5211 0.053 Uiso 1 1 calc R . .
C23 C -0.0749(11) 0.2646(9) 0.5389(8) 0.043(3) Uani 1 1 d U . .
H23 H -0.1057 0.2957 0.5722 0.051 Uiso 1 1 calc R . .
C24 C 0.0191(11) 0.2976(9) 0.5223(7) 0.042(3) Uani 1 1 d U . .
H24 H 0.0512 0.3494 0.5446 0.051 Uiso 1 1 calc R . .
C25 C 0.2889(11) 0.2084(8) 0.5200(7) 0.037(2) Uani 1 1 d U . .
C26 C 0.3608(11) 0.2308(9) 0.5760(7) 0.040(3) Uani 1 1 d U . .
H26 H 0.3910 0.2869 0.5842 0.048 Uiso 1 1 calc R . .
C27 C 0.3903(12) 0.1747(10) 0.6202(8) 0.046(3) Uani 1 1 d U . .
H27 H 0.4406 0.1929 0.6562 0.056 Uiso 1 1 calc R . .
C28 C 0.3460(11) 0.0937(9) 0.6112(8) 0.043(3) Uani 1 1 d U . .
H28 H 0.3630 0.0566 0.6423 0.052 Uiso 1 1 calc R . .
C29 C 0.2745(12) 0.0657(9) 0.5553(8) 0.045(3) Uani 1 1 d U . .
H29 H 0.2452 0.0093 0.5484 0.054 Uiso 1 1 calc R . .
C30 C 0.2464(11) 0.1222(8) 0.5094(8) 0.040(3) Uani 1 1 d U . .
H30 H 0.1996 0.1028 0.4716 0.048 Uiso 1 1 calc R . .
Cu2 Cu 0.28712(14) 0.26103(10) 0.26149(9) 0.0349(4) Uani 1 1 d . . .
Cl2 Cl 0.3418(3) 0.3880(2) 0.23742(18) 0.0392(9) Uani 1 1 d . . .
S3 S -0.0528(3) 0.1717(2) 0.24632(19) 0.0386(9) Uani 1 1 d U . .
S4 S 0.5047(3) 0.0937(2) 0.3608(2) 0.0414(9) Uani 1 1 d U . .
N4 N 0.1210(9) 0.2534(7) 0.2393(5) 0.032(2) Uani 1 1 d U . .
N5 N 0.2382(9) 0.1635(6) 0.2984(5) 0.032(2) Uani 1 1 d U . .
N6 N 0.4262(9) 0.2151(7) 0.3037(6) 0.036(2) Uani 1 1 d U . .
C31 C -0.0474(12) 0.2652(9) 0.2088(7) 0.041(3) Uani 1 1 d U . .
C32 C -0.1295(13) 0.3023(9) 0.1799(7) 0.047(3) Uani 1 1 d U . .
H32 H -0.1959 0.2784 0.1791 0.057 Uiso 1 1 calc R . .
C33 C -0.1036(13) 0.3784(9) 0.1524(8) 0.049(3) Uani 1 1 d U . .
H33 H -0.1549 0.4052 0.1320 0.059 Uiso 1 1 calc R . .
C34 C -0.0048(13) 0.4153(9) 0.1544(8) 0.049(3) Uani 1 1 d U . .
H34 H 0.0078 0.4664 0.1364 0.059 Uiso 1 1 calc R . .
C35 C 0.0759(12) 0.3776(8) 0.1826(7) 0.043(3) Uani 1 1 d U . .
H35 H 0.1423 0.4013 0.1831 0.051 Uiso 1 1 calc R . .
C36 C 0.0512(12) 0.3018(8) 0.2102(7) 0.039(2) Uani 1 1 d U . .
C37 C 0.0789(10) 0.1835(8) 0.2595(6) 0.032(2) Uani 1 1 d U . .
C38 C 0.1423(10) 0.1278(8) 0.2897(7) 0.031(2) Uani 1 1 d U . .
C39 C 0.1368(10) 0.0450(8) 0.3108(6) 0.030(2) Uani 1 1 d U . .
C40 C 0.2377(10) 0.0342(8) 0.3334(6) 0.031(2) Uani 1 1 d U . .
C41 C 0.2991(10) 0.1086(8) 0.3236(7) 0.032(2) Uani 1 1 d U . .
C42 C 0.4030(11) 0.1408(8) 0.3287(7) 0.036(2) Uani 1 1 d U . .
C43 C 0.5861(11) 0.1788(9) 0.3417(8) 0.043(3) Uani 1 1 d U . .
C44 C 0.6895(12) 0.1904(10) 0.3523(8) 0.050(3) Uani 1 1 d U . .
H44 H 0.7253 0.1503 0.3715 0.060 Uiso 1 1 calc R . .
C45 C 0.7382(13) 0.2629(10) 0.3337(8) 0.052(3) Uani 1 1 d U . .
H45 H 0.8081 0.2733 0.3413 0.062 Uiso 1 1 calc R . .
C46 C 0.6829(12) 0.3211(10) 0.3034(8) 0.052(3) Uani 1 1 d U . .
H46 H 0.7174 0.3695 0.2907 0.062 Uiso 1 1 calc R . .
C47 C 0.5798(12) 0.3094(9) 0.2918(8) 0.043(3) Uani 1 1 d U . .
H47 H 0.5444 0.3488 0.2714 0.052 Uiso 1 1 calc R . .
C48 C 0.5302(11) 0.2368(9) 0.3114(7) 0.040(2) Uani 1 1 d U . .
C49 C 0.0451(11) -0.0154(8) 0.3122(7) 0.034(2) Uani 1 1 d U . .
C50 C 0.0338(11) -0.0534(8) 0.3701(7) 0.037(2) Uani 1 1 d U . .
H50 H 0.0817 -0.0396 0.4080 0.044 Uiso 1 1 calc R . .
C51 C -0.0506(11) -0.1135(9) 0.3723(8) 0.041(3) Uani 1 1 d U . .
H51 H -0.0601 -0.1378 0.4120 0.050 Uiso 1 1 calc R . .
C52 C -0.1180(11) -0.1354(9) 0.3156(8) 0.044(3) Uani 1 1 d U . .
H52 H -0.1733 -0.1754 0.3166 0.053 Uiso 1 1 calc R . .
C53 C -0.1052(12) -0.0988(10) 0.2561(8) 0.047(3) Uani 1 1 d U . .
H53 H -0.1503 -0.1151 0.2170 0.056 Uiso 1 1 calc R . .
C54 C -0.0238(11) -0.0374(9) 0.2563(8) 0.040(3) Uani 1 1 d U . .
H54 H -0.0161 -0.0107 0.2174 0.048 Uiso 1 1 calc R . .
C55 C 0.2739(11) -0.0447(8) 0.3548(7) 0.033(2) Uani 1 1 d U . .
C56 C 0.2405(11) -0.1245(8) 0.3182(7) 0.036(3) Uani 1 1 d U . .
H56 H 0.1913 -0.1296 0.2810 0.043 Uiso 1 1 calc R . .
C57 C 0.2802(11) -0.1960(8) 0.3369(7) 0.039(3) Uani 1 1 d U . .
H57 H 0.2596 -0.2486 0.3111 0.047 Uiso 1 1 calc R . .
C58 C 0.3497(11) -0.1907(9) 0.3931(7) 0.040(3) Uani 1 1 d U . .
H58 H 0.3739 -0.2397 0.4064 0.048 Uiso 1 1 calc R . .
C59 C 0.3830(11) -0.1129(9) 0.4295(7) 0.040(3) Uani 1 1 d U . .
H59 H 0.4311 -0.1091 0.4671 0.048 Uiso 1 1 calc R . .
C60 C 0.3467(10) -0.0403(8) 0.4113(7) 0.033(2) Uani 1 1 d U . .
H60 H 0.3704 0.0122 0.4366 0.039 Uiso 1 1 calc R . .
Cu3 Cu 0.23450(15) 0.04461(11) 0.13119(10) 0.0450(5) Uani 1 1 d . . .
Cl3 Cl 0.3036(3) 0.1778(2) 0.13949(19) 0.0453(9) Uani 1 1 d . . .
S5 S 0.0692(3) 0.0755(2) 0.1007(2) 0.0458(10) Uani 1 1 d U . .
S6 S 0.4225(4) -0.1726(3) 0.1632(3) 0.0709(14) Uani 1 1 d U . .
N7 N -0.0890(9) -0.0495(7) 0.0703(6) 0.041(2) Uani 1 1 d U . .
H7 H -0.1065 -0.1032 0.0692 0.049 Uiso 1 1 calc R . .
N8 N 0.1697(10) -0.0675(8) 0.1206(6) 0.046(2) Uani 1 1 d U . .
N9 N 0.3610(9) -0.0226(7) 0.1570(5) 0.034(2) Uani 1 1 d U . .
C61 C -0.2586(11) -0.0515(9) 0.0282(7) 0.042(3) Uani 1 1 d U . .
H61 H -0.2607 -0.1106 0.0225 0.050 Uiso 1 1 calc R . .
C62 C -0.3446(12) -0.0132(9) 0.0101(8) 0.047(3) Uani 1 1 d U . .
H62 H -0.4047 -0.0468 -0.0065 0.056 Uiso 1 1 calc R . .
C63 C -0.3407(12) 0.0723(10) 0.0165(8) 0.047(3) Uani 1 1 d U . .
H63 H -0.3982 0.0973 0.0038 0.057 Uiso 1 1 calc R . .
C64 C -0.2501(12) 0.1246(10) 0.0424(8) 0.047(3) Uani 1 1 d U . .
H64 H -0.2473 0.1837 0.0466 0.057 Uiso 1 1 calc R . .
C65 C -0.1669(12) 0.0864(9) 0.0612(7) 0.042(3) Uani 1 1 d U . .
H65 H -0.1068 0.1197 0.0785 0.050 Uiso 1 1 calc R . .
C66 C -0.1716(12) -0.0018(9) 0.0544(7) 0.043(2) Uani 1 1 d U . .
C67 C 0.0118(12) -0.0261(9) 0.0869(7) 0.045(2) Uani 1 1 d U . .
C68 C 0.0734(13) -0.0940(9) 0.0987(7) 0.044(2) Uani 1 1 d U . .
C69 C 0.0604(12) -0.1846(9) 0.0881(7) 0.044(2) Uani 1 1 d U . .
C70 C 0.1547(13) -0.2105(9) 0.1077(7) 0.046(2) Uani 1 1 d U . .
C71 C 0.2225(13) -0.1349(10) 0.1280(7) 0.045(2) Uani 1 1 d U . .
C72 C 0.3276(12) -0.1080(9) 0.1484(7) 0.044(2) Uani 1 1 d U . .
C73 C 0.5123(14) -0.0847(12) 0.1786(9) 0.063(3) Uani 1 1 d U . .
C74 C 0.6129(15) -0.0791(13) 0.1948(9) 0.069(3) Uani 1 1 d U . .
H74 H 0.6442 -0.1278 0.2002 0.083 Uiso 1 1 calc R . .
C75 C 0.6708(15) 0.0036(12) 0.2034(10) 0.072(3) Uani 1 1 d U . .
H75 H 0.7400 0.0091 0.2158 0.086 Uiso 1 1 calc R . .
C76 C 0.6214(14) 0.0770(13) 0.1929(9) 0.069(3) Uani 1 1 d U . .
H76 H 0.6595 0.1300 0.1971 0.083 Uiso 1 1 calc R . .
C77 C 0.5203(14) 0.0717(12) 0.1768(9) 0.064(3) Uani 1 1 d U . .
H77 H 0.4901 0.1208 0.1707 0.077 Uiso 1 1 calc R . .
C78 C 0.4597(13) -0.0087(11) 0.1691(9) 0.056(3) Uani 1 1 d U . .
C79 C -0.0394(13) -0.2408(10) 0.0696(8) 0.049(3) Uani 1 1 d U . .
C80 C -0.0865(13) -0.2534(10) 0.0017(8) 0.053(3) Uani 1 1 d U . .
H80 H -0.0562 -0.2281 -0.0324 0.064 Uiso 1 1 calc R . .
C81 C -0.1787(14) -0.3041(10) -0.0137(9) 0.056(3) Uani 1 1 d U . .
H81 H -0.2108 -0.3117 -0.0582 0.068 Uiso 1 1 calc R . .
C82 C -0.2214(14) -0.3421(11) 0.0352(9) 0.063(3) Uani 1 1 d U . .
H82 H -0.2816 -0.3778 0.0246 0.076 Uiso 1 1 calc R . .
C83 C -0.1764(15) -0.3282(12) 0.0989(10) 0.072(3) Uani 1 1 d U . .
H83 H -0.2074 -0.3540 0.1326 0.086 Uiso 1 1 calc R . .
C84 C -0.0854(14) -0.2770(11) 0.1179(9) 0.062(3) Uani 1 1 d U . .
H84 H -0.0570 -0.2680 0.1633 0.075 Uiso 1 1 calc R . .
C85 C 0.1788(13) -0.3015(10) 0.1027(8) 0.051(3) Uani 1 1 d U . .
C86 C 0.1445(14) -0.3588(10) 0.0455(8) 0.057(3) Uani 1 1 d U . .
H86 H 0.1047 -0.3415 0.0098 0.068 Uiso 1 1 calc R . .
C87 C 0.1680(14) -0.4409(10) 0.0404(9) 0.060(3) Uani 1 1 d U . .
H87 H 0.1452 -0.4785 0.0010 0.072 Uiso 1 1 calc R . .
C88 C 0.2264(14) -0.4683(11) 0.0942(9) 0.060(3) Uani 1 1 d U . .
H88 H 0.2401 -0.5247 0.0917 0.072 Uiso 1 1 calc R . .
C89 C 0.2626(14) -0.4117(10) 0.1499(8) 0.055(3) Uani 1 1 d U . .
H89 H 0.3047 -0.4284 0.1848 0.066 Uiso 1 1 calc R . .
C90 C 0.2374(13) -0.3291(10) 0.1551(8) 0.054(3) Uani 1 1 d U . .
H90 H 0.2602 -0.2917 0.1945 0.065 Uiso 1 1 calc R . .
C91 C 0.5782(17) 0.5838(16) 0.2147(11) 0.052(4) Uani 0.70 1 d PU A 1
H91 H 0.5187 0.5654 0.2367 0.063 Uiso 0.70 1 calc PR A 1
Cl4 Cl 0.6515(5) 0.4983(4) 0.2026(3) 0.0590(16) Uani 0.70 1 d PU A 1
Cl5 Cl 0.5397(6) 0.6181(5) 0.1370(4) 0.083(2) Uani 0.70 1 d PU A 1
Cl6 Cl 0.6488(7) 0.6684(4) 0.2664(4) 0.087(2) Uani 0.70 1 d PU A 1
O2W O 0.493(3) 0.540(3) 0.117(2) 0.082(2) Uani 0.30 1 d PU B 2
C92 C 0.508(2) 0.6916(17) -0.0633(14) 0.080(2) Uani 0.70 1 d PU C 3
H92 H 0.5637 0.7050 -0.0899 0.096 Uiso 0.70 1 calc PR C 3
Cl7 Cl 0.5186(7) 0.5869(5) -0.0541(5) 0.096(3) Uani 0.70 1 d PU C 3
Cl8 Cl 0.4116(6) 0.7166(4) -0.1131(4) 0.081(2) Uani 0.70 1 d PU C 3
Cl9 Cl 0.5427(5) 0.7607(4) 0.0106(3) 0.0561(15) Uani 0.70 1 d P C 3
O1W O 0.363(3) 0.639(3) -0.015(2) 0.082(2) Uani 0.30 1 d P D 4

loop_
_atom_site_aniso_label
_atom_site_aniso_U_11
_atom_site_aniso_U_22
_atom_site_aniso_U_33
_atom_site_aniso_U_23
_atom_site_aniso_U_13
_atom_site_aniso_U_12
Cu1 0.0397(10) 0.0251(9) 0.0386(10) 0.0102(7) 0.0014(8) 0.0065(8)
Cl1 0.049(2) 0.0238(17) 0.045(2) 0.0078(15) 0.0006(17) 0.0040(16)
S1 0.038(2) 0.037(2) 0.044(2) 0.0108(16) 0.0064(17) 0.0086(17)
S2 0.038(2) 0.0287(18) 0.040(2) 0.0118(15) 0.0009(16) 0.0066(15)
N1 0.044(5) 0.030(5) 0.038(5) 0.000(4) 0.007(4) 0.013(4)
N2 0.043(4) 0.025(5) 0.036(5) 0.009(4) 0.001(4) 0.009(4)
N3 0.046(5) 0.020(4) 0.032(5) 0.002(4) 0.011(4) 0.013(4)
C1 0.047(5) 0.034(5) 0.040(6) 0.010(5) 0.000(5) 0.009(4)
C2 0.046(6) 0.042(6) 0.052(7) 0.011(5) 0.001(5) 0.014(5)
C3 0.050(6) 0.044(6) 0.060(7) 0.019(5) -0.001(6) 0.023(5)
C4 0.054(6) 0.043(6) 0.060(7) 0.023(5) -0.001(6) 0.010(5)
C5 0.047(6) 0.036(6) 0.057(7) 0.015(5) -0.001(5) 0.007(5)
C6 0.046(5) 0.034(5) 0.044(5) 0.010(4) 0.001(5) 0.010(4)
C7 0.041(5) 0.033(5) 0.035(6) 0.003(4) 0.005(5) 0.010(4)
C8 0.043(4) 0.029(5) 0.035(5) 0.005(4) 0.004(4) 0.008(4)
C9 0.043(4) 0.027(5) 0.034(5) 0.006(4) 0.001(4) 0.002(4)
C10 0.042(4) 0.026(4) 0.037(5) 0.007(4) 0.008(4) 0.009(4)
C11 0.041(4) 0.025(5) 0.032(5) 0.005(4) 0.008(4) 0.010(4)
C12 0.042(4) 0.023(5) 0.028(5) 0.005(4) 0.010(4) 0.012(4)
C13 0.047(5) 0.027(5) 0.034(6) -0.002(4) 0.007(5) 0.007(4)
C14 0.046(5) 0.032(5) 0.040(6) -0.004(5) 0.008(5) 0.010(5)
C15 0.044(6) 0.035(6) 0.041(6) -0.005(5) 0.007(5) 0.010(4)
C16 0.048(5) 0.035(6) 0.039(6) 0.001(5) 0.009(5) 0.008(5)
C17 0.046(5) 0.029(5) 0.041(6) 0.005(4) 0.008(5) 0.012(5)
C18 0.045(5) 0.024(4) 0.039(5) 0.001(4) 0.011(4) 0.011(4)
C19 0.043(5) 0.030(5) 0.036(5) 0.010(4) 0.002(4) 0.004(4)
C20 0.044(6) 0.034(5) 0.036(6) 0.008(5) 0.000(5) 0.004(5)
C21 0.046(6) 0.042(6) 0.047(6) 0.008(5) 0.000(5) 0.002(5)
C22 0.041(6) 0.045(6) 0.047(6) 0.015(5) 0.004(5) 0.006(5)
C23 0.046(6) 0.040(6) 0.046(6) 0.013(5) 0.008(5) 0.009(5)
C24 0.050(6) 0.036(6) 0.041(6) 0.010(5) 0.004(5) 0.005(5)
C25 0.044(5) 0.030(4) 0.042(5) 0.013(4) 0.014(4) 0.011(4)
C26 0.044(6) 0.038(5) 0.044(6) 0.023(5) 0.013(5) 0.011(5)
C27 0.048(6) 0.047(6) 0.052(6) 0.025(5) 0.011(5) 0.013(5)
C28 0.048(7) 0.041(5) 0.051(6) 0.023(5) 0.020(5) 0.019(5)
C29 0.054(7) 0.035(5) 0.054(6) 0.020(5) 0.019(5) 0.007(5)
C30 0.049(6) 0.031(5) 0.045(6) 0.011(5) 0.014(5) 0.011(5)
Cu2 0.0474(11) 0.0241(9) 0.0351(10) 0.0076(7) 0.0040(8) 0.0087(8)
Cl2 0.054(2) 0.0217(17) 0.042(2) 0.0049(14) 0.0042(17) 0.0039(16)
S3 0.040(2) 0.039(2) 0.038(2) 0.0079(16) 0.0001(17) 0.0124(17)
S4 0.039(2) 0.0320(19) 0.056(2) 0.0082(17) 0.0030(18) 0.0121(16)
N4 0.047(5) 0.026(4) 0.026(5) 0.007(4) 0.003(4) 0.012(4)
N5 0.046(4) 0.024(4) 0.029(5) 0.006(4) 0.006(4) 0.011(4)
N6 0.042(5) 0.028(5) 0.039(5) 0.007(4) 0.003(4) 0.009(4)
C31 0.057(5) 0.031(5) 0.036(6) 0.004(4) -0.002(5) 0.016(4)
C32 0.062(6) 0.038(6) 0.042(6) 0.005(5) -0.004(5) 0.018(5)
C33 0.062(6) 0.035(6) 0.050(6) 0.006(5) -0.008(6) 0.021(5)
C34 0.066(6) 0.030(6) 0.052(7) 0.005(5) -0.005(6) 0.016(5)
C35 0.058(6) 0.027(5) 0.045(6) 0.008(5) -0.003(5) 0.016(5)
C36 0.055(5) 0.029(5) 0.034(5) 0.004(4) 0.001(5) 0.018(4)
C37 0.043(5) 0.028(5) 0.026(5) 0.007(4) 0.003(5) 0.008(4)
C38 0.043(4) 0.023(4) 0.028(5) 0.003(4) 0.008(4) 0.012(4)
C39 0.044(4) 0.019(4) 0.029(5) -0.001(4) 0.012(4) 0.012(3)
C40 0.045(4) 0.021(4) 0.028(5) 0.003(4) 0.008(4) 0.009(4)
C41 0.042(4) 0.025(4) 0.030(5) 0.006(4) 0.007(4) 0.010(4)
C42 0.043(4) 0.029(5) 0.036(6) 0.005(5) 0.002(5) 0.008(4)
C43 0.043(5) 0.032(5) 0.051(6) -0.004(5) -0.002(5) 0.007(4)
C44 0.042(5) 0.042(6) 0.062(7) -0.006(5) -0.001(6) 0.007(5)
C45 0.044(6) 0.045(6) 0.063(7) -0.006(6) 0.003(6) 0.004(5)
C46 0.052(6) 0.042(6) 0.057(7) -0.003(5) 0.003(6) -0.001(5)
C47 0.049(5) 0.033(5) 0.046(6) -0.001(5) 0.003(5) 0.003(5)
C48 0.044(5) 0.031(5) 0.043(5) -0.002(4) 0.003(5) 0.005(4)
C49 0.041(5) 0.029(5) 0.038(5) 0.011(4) 0.010(4) 0.014(4)
C50 0.040(6) 0.032(5) 0.043(6) 0.013(5) 0.011(5) 0.011(4)
C51 0.040(6) 0.041(6) 0.049(6) 0.018(5) 0.013(5) 0.011(5)
C52 0.039(6) 0.042(6) 0.054(6) 0.012(5) 0.011(5) 0.008(5)
C53 0.043(6) 0.047(6) 0.051(6) 0.006(5) 0.005(5) 0.007(5)
C54 0.043(6) 0.037(6) 0.044(6) 0.013(5) 0.009(5) 0.009(5)
C55 0.048(5) 0.027(4) 0.029(5) 0.007(4) 0.010(4) 0.013(4)
C56 0.051(6) 0.026(5) 0.034(6) 0.004(4) 0.009(5) 0.011(5)
C57 0.054(7) 0.024(5) 0.042(6) 0.001(5) 0.010(5) 0.008(5)
C58 0.054(7) 0.028(5) 0.041(6) 0.013(5) 0.010(5) 0.009(5)
C59 0.047(6) 0.034(5) 0.041(6) 0.010(5) 0.007(5) 0.011(5)
C60 0.042(6) 0.030(5) 0.030(5) 0.008(4) 0.011(4) 0.011(5)
Cu3 0.0580(13) 0.0356(10) 0.0412(11) 0.0017(8) 0.0047(9) 0.0084(9)
Cl3 0.056(2) 0.036(2) 0.042(2) 0.0006(16) 0.0051(18) 0.0062(18)
S5 0.062(3) 0.0320(19) 0.044(2) 0.0035(17) 0.0066(19) 0.0050(18)
S6 0.086(3) 0.050(3) 0.083(4) 0.016(2) 0.015(3) 0.024(2)
N7 0.061(5) 0.029(5) 0.034(5) 0.002(4) 0.010(5) 0.005(4)
N8 0.065(5) 0.044(5) 0.029(5) 0.002(5) 0.007(5) 0.006(4)
N9 0.043(5) 0.034(4) 0.027(5) 0.008(4) 0.008(4) 0.015(4)
C61 0.055(6) 0.030(5) 0.041(6) 0.002(5) 0.012(5) 0.000(4)
C62 0.054(6) 0.039(5) 0.048(6) 0.005(5) 0.010(5) 0.001(5)
C63 0.052(6) 0.044(5) 0.047(6) 0.003(5) 0.007(5) 0.013(5)
C64 0.057(6) 0.038(5) 0.046(6) 0.003(5) 0.000(6) 0.010(5)
C65 0.056(6) 0.033(5) 0.034(6) 0.001(5) 0.000(5) 0.006(5)
C66 0.061(5) 0.030(5) 0.036(5) -0.002(5) 0.002(5) 0.005(4)
C67 0.063(5) 0.034(4) 0.037(5) 0.004(4) 0.008(5) 0.002(4)
C68 0.065(5) 0.036(4) 0.032(5) 0.003(5) 0.008(5) 0.009(4)
C69 0.066(5) 0.038(4) 0.028(5) 0.006(4) 0.009(5) 0.008(4)
C70 0.066(5) 0.042(4) 0.034(5) 0.006(4) 0.009(5) 0.014(4)
C71 0.066(5) 0.042(5) 0.029(5) 0.004(5) 0.009(5) 0.009(4)
C72 0.062(5) 0.045(5) 0.027(6) 0.008(5) 0.010(5) 0.010(4)
C73 0.065(5) 0.064(6) 0.061(7) 0.007(6) 0.005(6) 0.019(5)
C74 0.072(6) 0.070(7) 0.067(7) 0.010(7) -0.002(7) 0.021(5)
C75 0.069(7) 0.075(7) 0.071(8) 0.013(7) 0.001(7) 0.014(5)
C76 0.064(6) 0.071(7) 0.071(8) 0.010(7) -0.002(7) 0.009(6)
C77 0.063(6) 0.064(6) 0.063(7) 0.010(6) -0.003(7) 0.006(5)
C78 0.060(5) 0.056(5) 0.052(6) 0.007(5) 0.004(6) 0.011(4)
C79 0.065(5) 0.046(5) 0.036(5) 0.008(5) 0.002(5) 0.010(4)
C80 0.073(7) 0.044(6) 0.042(6) 0.008(5) -0.002(5) 0.008(5)
C81 0.073(7) 0.048(7) 0.046(6) 0.010(5) -0.012(6) 0.009(6)
C82 0.071(7) 0.063(7) 0.052(7) 0.005(6) -0.006(6) -0.001(6)
C83 0.076(7) 0.080(8) 0.054(6) 0.012(6) 0.000(6) -0.012(6)
C84 0.068(7) 0.069(7) 0.047(6) 0.012(6) -0.002(6) -0.006(6)
C85 0.074(6) 0.040(4) 0.040(5) 0.010(4) 0.005(5) 0.015(5)
C86 0.080(7) 0.042(5) 0.047(6) 0.007(5) -0.003(6) 0.015(6)
C87 0.088(8) 0.043(6) 0.051(6) 0.007(5) 0.001(6) 0.019(6)
C88 0.090(8) 0.043(6) 0.052(7) 0.013(5) 0.005(6) 0.021(6)
C89 0.085(8) 0.039(6) 0.045(6) 0.017(5) 0.010(6) 0.019(6)
C90 0.084(7) 0.041(5) 0.041(6) 0.012(5) 0.006(5) 0.019(6)
C91 0.044(13) 0.085(12) 0.035(8) 0.001(7) 0.025(8) 0.029(6)
Cl4 0.071(4) 0.049(3) 0.058(4) 0.010(2) -0.007(3) 0.023(3)
Cl5 0.081(5) 0.094(5) 0.091(4) 0.051(4) 0.012(3) 0.043(4)
Cl6 0.135(7) 0.053(3) 0.075(4) -0.002(3) 0.039(4) 0.005(4)
O2W 0.080(5) 0.093(6) 0.089(5) 0.051(4) 0.013(4) 0.043(4)
C92 0.103(6) 0.066(3) 0.066(5) -0.011(4) -0.025(4) 0.044(4)
Cl7 0.105(6) 0.070(4) 0.108(6) 0.021(4) -0.035(5) 0.022(4)
Cl8 0.103(6) 0.068(3) 0.066(4) -0.012(3) -0.026(4) 0.044(4)
Cl9 0.062(4) 0.055(4) 0.051(4) 0.006(3) -0.002(3) 0.013(3)
O1W 0.080(5) 0.093(6) 0.089(5) 0.051(4) 0.013(4) 0.043(4)

loop_
_atom_type_symbol
_atom_type_description
_atom_type_scat_dispersion_real
_atom_type_scat_dispersion_imag
_atom_type_scat_source
C C 0.0033 0.0016 'International Tables Vol C Tables 4.2.6.8 and 6.1.1.4'
H H 0.0000 0.0000 'International Tables Vol C Tables 4.2.6.8 and 6.1.1.4'
N N 0.0061 0.0033 'International Tables Vol C Tables 4.2.6.8 and 6.1.1.4'
S S 0.1246 0.1234 'International Tables Vol C Tables 4.2.6.8 and 6.1.1.4'
Cl Cl 0.1484 0.1585 'International Tables Vol C Tables 4.2.6.8 and 6.1.1.4'
Cu Cu 0.3201 1.2651 'International Tables Vol C Tables 4.2.6.8 and 6.1.1.4'
O O 0.0106 0.0060 'International Tables Vol C Tables 4.2.6.8 and 6.1.1.4'

loop_
_geom_angle_atom_site_label_1
_geom_angle_atom_site_label_2
_geom_angle_atom_site_label_3
_geom_angle
N2 Cu1 N3 76.5(4)
N2 Cu1 Cl1 170.0(4)
N3 Cu1 Cl1 103.4(3)
N2 Cu1 N1 75.8(4)
N3 Cu1 N1 150.0(4)
Cl1 Cu1 N1 102.0(3)
N2 Cu1 Cl2 97.7(3)
N3 Cu1 Cl2 97.6(3)
Cl1 Cu1 Cl2 92.27(13)
N1 Cu1 Cl2 97.2(3)
C7 S1 C1 88.4(7)
C13 S2 C12 90.0(7)
C7 N1 C6 109.3(12)
C7 N1 Cu1 111.4(9)
C6 N1 Cu1 139.3(10)
C8 N2 C11 109.8(11)
C8 N2 Cu1 124.3(9)
C11 N2 Cu1 123.7(9)
C12 N3 C18 111.7(11)
C12 N3 Cu1 110.8(9)
C18 N3 Cu1 137.5(9)
C6 C1 C2 124.0(14)
C6 C1 S1 109.0(10)
C2 C1 S1 127.0(12)
C1 C2 C3 115.9(15)
C2 C3 C4 121.3(14)
C5 C4 C3 120.7(14)
C4 C5 C6 119.0(15)
C1 C6 C5 119.1(13)
C1 C6 N1 116.1(13)
C5 C6 N1 124.8(14)
N1 C7 C8 117.6(13)
N1 C7 S1 117.1(10)
C8 C7 S1 125.2(11)
N2 C8 C9 108.3(12)
N2 C8 C7 110.8(12)
C9 C8 C7 140.4(14)
C8 C9 C10 106.7(12)
C8 C9 C19 121.9(12)
C10 C9 C19 130.9(12)
C11 C10 C9 106.4(11)
C11 C10 C25 128.9(13)
C9 C10 C25 124.6(12)
N2 C11 C10 108.6(12)
N2 C11 C12 109.7(11)
C10 C11 C12 141.1(13)
N3 C12 C11 119.0(12)
N3 C12 S2 114.8(10)
C11 C12 S2 126.1(10)
C14 C13 C18 121.7(13)
C14 C13 S2 128.9(11)
C18 C13 S2 109.4(11)
C13 C14 C15 117.8(14)
C16 C15 C14 120.3(14)
C17 C16 C15 122.5(14)
C16 C17 C18 118.3(13)
N3 C18 C17 126.6(13)
N3 C18 C13 114.1(12)
C17 C18 C13 119.3(13)
C24 C19 C20 119.3(14)
C24 C19 C9 121.2(13)
C20 C19 C9 119.5(13)
C19 C20 C21 120.9(14)
C22 C21 C20 119.1(15)
C23 C22 C21 120.4(15)
C22 C23 C24 121.7(15)
C19 C24 C23 118.4(14)
C26 C25 C30 115.7(13)
C26 C25 C10 122.0(13)
C30 C25 C10 122.1(13)
C27 C26 C25 123.8(14)
C28 C27 C26 119.8(16)
C27 C28 C29 119.9(14)
C28 C29 C30 120.2(14)
C29 C30 C25 120.5(15)
N5 Cu2 Cl2 169.1(3)
N5 Cu2 N6 77.4(5)
Cl2 Cu2 N6 102.5(3)
N5 Cu2 N4 75.7(4)
Cl2 Cu2 N4 104.0(3)
N6 Cu2 N4 153.1(4)
N5 Cu2 Cl3 94.6(3)
Cl2 Cu2 Cl3 96.22(14)
N6 Cu2 Cl3 90.3(3)
N4 Cu2 Cl3 91.7(3)
Cu2 Cl2 Cu1 93.94(13)
C31 S3 C37 89.4(7)
C42 S4 C43 89.6(7)
C37 N4 C36 113.2(12)
C37 N4 Cu2 109.4(8)
C36 N4 Cu2 137.5(9)
C38 N5 C41 109.9(11)
C38 N5 Cu2 125.3(9)
C41 N5 Cu2 123.0(9)
C42 N6 C48 110.1(11)
C42 N6 Cu2 109.4(9)
C48 N6 Cu2 140.4(9)
C36 C31 C32 122.0(14)
C36 C31 S3 111.2(10)
C32 C31 S3 126.8(13)
C31 C32 C33 115.0(15)
C34 C33 C32 122.9(14)
C33 C34 C35 121.6(14)
C34 C35 C36 116.1(15)
C31 C36 N4 112.7(12)
C31 C36 C35 122.4(13)
N4 C36 C35 124.9(14)
N4 C37 C38 118.7(12)
N4 C37 S3 113.5(10)
C38 C37 S3 127.8(10)
N5 C38 C39 109.7(11)
N5 C38 C37 110.0(11)
C39 C38 C37 140.2(13)
C40 C39 C38 105.0(11)
C40 C39 C49 127.3(11)
C38 C39 C49 127.7(12)
C41 C40 C39 107.4(11)
C41 C40 C55 125.9(12)
C39 C40 C55 126.3(12)
N5 C41 C40 108.0(12)
N5 C41 C42 112.2(11)
C40 C41 C42 139.7(12)
N6 C42 C41 117.3(12)
N6 C42 S4 115.3(11)
C41 C42 S4 127.4(10)
C44 C43 C48 122.4(15)
C44 C43 S4 127.8(12)
C48 C43 S4 109.8(11)
C45 C44 C43 117.8(15)
C44 C45 C46 120.1(16)
C47 C46 C45 122.4(16)
C46 C47 C48 117.7(15)
C47 C48 N6 125.3(13)
C47 C48 C43 119.6(14)
N6 C48 C43 115.1(13)
C54 C49 C50 119.8(14)
C54 C49 C39 121.5(12)
C50 C49 C39 118.5(13)
C49 C50 C51 120.0(14)
C52 C51 C50 119.3(14)
C51 C52 C53 120.8(15)
C54 C53 C52 118.6(15)
C49 C54 C53 121.3(14)
C56 C55 C60 118.1(12)
C56 C55 C40 121.5(12)
C60 C55 C40 120.4(12)
C57 C56 C55 120.0(14)
C58 C57 C56 121.1(13)
C59 C58 C57 119.4(13)
C58 C59 C60 121.0(14)
C59 C60 C55 120.3(13)
N8 Cu3 N9 80.2(5)
N8 Cu3 Cl3 176.7(4)
N9 Cu3 Cl3 102.8(3)
N8 Cu3 S5 82.1(4)
N9 Cu3 S5 162.2(3)
Cl3 Cu3 S5 95.02(15)
Cu3 Cl3 Cu2 110.88(16)
C67 S5 Cu3 97.9(6)
C73 S6 C72 90.9(8)
C67 N7 C66 132.5(12)
C68 N8 C71 110.6(13)
C68 N8 Cu3 127.7(11)
C71 N8 Cu3 121.3(11)
C78 N9 C72 111.7(13)
C78 N9 Cu3 139.7(11)
C72 N9 Cu3 107.7(9)
C66 C61 C62 119.5(14)
C63 C62 C61 120.2(15)
C62 C63 C64 120.7(15)
C65 C64 C63 118.6(14)
C64 C65 C66 120.3(15)
C61 C66 C65 120.6(15)
C61 C66 N7 113.7(13)
C65 C66 N7 125.6(14)
N7 C67 C68 116.7(13)
N7 C67 S5 125.6(12)
C68 C67 S5 117.6(12)
N8 C68 C69 108.8(14)
N8 C68 C67 114.5(13)
C69 C68 C67 136.5(15)
C70 C69 C68 106.2(14)
C70 C69 C79 127.3(13)
C68 C69 C79 125.9(14)
C69 C70 C71 106.8(13)
C69 C70 C85 125.4(15)
C71 C70 C85 127.6(15)
N8 C71 C70 107.5(14)
N8 C71 C72 111.6(14)
C70 C71 C72 140.6(15)
N9 C72 C71 119.0(13)
N9 C72 S6 113.8(12)
C71 C72 S6 127.2(12)
C74 C73 C78 122.2(18)
C74 C73 S6 130.5(15)
C78 C73 S6 107.3(13)
C73 C74 C75 118.8(18)
C76 C75 C74 119.6(18)
C77 C76 C75 121.8(19)
C76 C77 C78 120.5(18)
N9 C78 C77 126.9(16)
N9 C78 C73 115.9(15)
C77 C78 C73 117.1(16)
C84 C79 C80 119.1(16)
C84 C79 C69 120.4(14)
C80 C79 C69 120.6(14)
C81 C80 C79 119.4(16)
C82 C81 C80 120.3(16)
C83 C82 C81 119.2(18)
C82 C83 C84 123.3(18)
C79 C84 C83 118.7(17)
C86 C85 C90 118.2(14)
C86 C85 C70 121.1(14)
C90 C85 C70 120.7(14)
C87 C86 C85 121.2(16)
C86 C87 C88 120.0(16)
C89 C88 C87 119.2(15)
C88 C89 C90 120.3(16)
C85 C90 C89 121.0(16)
Cl6 C91 Cl5 108.3(14)
Cl6 C91 Cl4 109.5(13)
Cl5 C91 Cl4 111.1(11)
Cl8 C92 Cl7 120.0(17)
Cl8 C92 Cl9 115.0(14)
Cl7 C92 Cl9 113.9(15)

loop_
_geom_bond_atom_site_label_1
_geom_bond_atom_site_label_2
_geom_bond_distance
Cu1 N2 1.899(11)
Cu1 N3 2.169(11)
Cu1 Cl1 2.192(4)
Cu1 N1 2.213(12)
Cu1 Cl2 2.693(4)
S1 C7 1.722(15)
S1 C1 1.765(14)
S2 C13 1.722(14)
S2 C12 1.738(13)
N1 C7 1.312(17)
N1 C6 1.393(17)
N2 C8 1.361(18)
N2 C11 1.363(16)
N3 C12 1.316(16)
N3 C18 1.378(18)
C1 C6 1.38(2)
C1 C2 1.381(19)
C2 C3 1.38(2)
C3 C4 1.41(2)
C4 C5 1.37(2)
C5 C6 1.385(19)
C7 C8 1.444(18)
C8 C9 1.405(18)
C9 C10 1.428(19)
C9 C19 1.52(2)
C10 C11 1.402(19)
C10 C25 1.462(18)
C11 C12 1.424(19)
C13 C14 1.38(2)
C13 C18 1.422(19)
C14 C15 1.40(2)
C15 C16 1.389(19)
C16 C17 1.37(2)
C17 C18 1.397(19)
C19 C24 1.38(2)
C19 C20 1.381(19)
C20 C21 1.38(2)
C21 C22 1.37(2)
C22 C23 1.34(2)
C23 C24 1.40(2)
C25 C26 1.38(2)
C25 C30 1.413(19)
C26 C27 1.381(18)
C27 C28 1.35(2)
C28 C29 1.39(2)
C29 C30 1.404(19)
Cu2 N5 1.875(11)
Cu2 Cl2 2.197(4)
Cu2 N6 2.200(11)
Cu2 N4 2.218(11)
Cu2 Cl3 2.654(4)
S3 C31 1.735(14)
S3 C37 1.749(14)
S4 C42 1.728(14)
S4 C43 1.749(16)
N4 C37 1.317(16)
N4 C36 1.397(16)
N5 C38 1.338(17)
N5 C41 1.359(16)
N6 C42 1.351(17)
N6 C48 1.392(18)
C31 C36 1.39(2)
C31 C32 1.41(2)
C32 C33 1.41(2)
C33 C34 1.39(2)
C34 C35 1.39(2)
C35 C36 1.403(19)
C37 C38 1.429(17)
C38 C39 1.424(17)
C39 C40 1.418(18)
C39 C49 1.487(19)
C40 C41 1.415(18)
C40 C55 1.482(17)
C41 C42 1.424(19)
C43 C44 1.37(2)
C43 C48 1.40(2)
C44 C45 1.37(2)
C45 C46 1.40(2)
C46 C47 1.37(2)
C47 C48 1.39(2)
C49 C54 1.360(19)
C49 C50 1.369(18)
C50 C51 1.412(19)
C51 C52 1.36(2)
C52 C53 1.39(2)
C53 C54 1.39(2)
C55 C56 1.394(18)
C55 C60 1.403(19)
C56 C57 1.377(18)
C57 C58 1.37(2)
C58 C59 1.366(19)
C59 C60 1.369(18)
Cu3 N8 1.880(13)
Cu3 N9 2.149(11)
Cu3 Cl3 2.203(4)
Cu3 S5 2.358(5)
S5 C67 1.697(15)
S6 C73 1.73(2)
S6 C72 1.741(16)
N7 C67 1.362(19)
N7 C66 1.436(19)
N8 C68 1.331(19)
N8 C71 1.358(19)
N9 C78 1.31(2)
N9 C72 1.371(18)
C61 C66 1.36(2)
C61 C62 1.40(2)
C62 C63 1.35(2)
C63 C64 1.42(2)
C64 C65 1.37(2)
C65 C66 1.387(19)
C67 C68 1.45(2)
C68 C69 1.42(2)
C69 C70 1.40(2)
C69 C79 1.52(2)
C70 C71 1.42(2)
C70 C85 1.51(2)
C71 C72 1.44(2)
C73 C74 1.35(2)
C73 C78 1.48(2)
C74 C75 1.44(3)
C75 C76 1.43(2)
C76 C77 1.36(2)
C77 C78 1.43(2)
C79 C84 1.34(2)
C79 C80 1.41(2)
C80 C81 1.39(2)
C81 C82 1.34(2)
C82 C83 1.33(2)
C83 C84 1.39(2)
C85 C86 1.38(2)
C85 C90 1.38(2)
C86 C87 1.37(2)
C87 C88 1.40(2)
C88 C89 1.36(2)
C89 C90 1.38(2)
C91 Cl6 1.73(3)
C91 Cl5 1.74(2)
C91 Cl4 1.77(2)
C92 Cl8 1.66(3)
C92 Cl7 1.72(3)
C92 Cl9 1.72(3)
